data_1506330
loop_
_publ_author_name
'Banerjee, Sangeeta R.'
'Maresca, Kevin P.'
'Stephenson, Karin A.'
'Valliant, John F.'
'Babich, John W.'
'Graham, Wendy A.'
'Barzana, Marlene'
'Dong, Qing'
'Fischman, Alan J.'
'Zubieta, Jon'

_publ_section_title
;
 N,N-Bis(2-mercaptoethyl)methylamine:&#x00A0; A New Coligand for Tc-99m
 Labeling of Hydrazinonicotinamide Peptides
;
_journal_issue 4
_journal_name_full 'Bioconjugate Chemistry'
_journal_page_first 885
_journal_paper_doi 10.1021/bc050040y
_journal_volume 16
_journal_year 2005
_chemical_formula_sum 'C14 H18 Cl N6 Re S3'
_chemical_formula_weight 588.17
_chemical_name_systematic
; 
 ? 
;
_space_group_IT_number 2
_symmetry_cell_setting triclinic
_symmetry_space_group_name_Hall '-P 1'
_symmetry_space_group_name_H-M 'P -1'
_atom_sites_solution_hydrogens geom
_atom_sites_solution_primary direct
_atom_sites_solution_secondary difmap
_audit_creation_method SHELXL
_cell_angle_alpha 82.0860(10)
_cell_angle_beta 82.5560(10)
_cell_angle_gamma 83.2380(10)
_cell_formula_units_Z 4
_cell_length_a 8.1062(2)
_cell_length_b 14.6072(2)
_cell_length_c 17.0107(3)
_cell_measurement_temperature 90(2)
_cell_volume 1967.96(7)
_computing_structure_refinement 'SHELXL-93 (Sheldrick, 1993)'
_computing_structure_solution 'SHELXS-86 (Sheldrick, 1990)'
_diffrn_ambient_temperature 90(2)
_diffrn_radiation_monochromator graphite
_diffrn_radiation_source 'fine-focus sealed tube'
_diffrn_radiation_type MoK\a
_diffrn_radiation_wavelength 0.71073
_diffrn_reflns_av_R_equivalents 0.0398
_diffrn_reflns_av_sigmaI/netI 0.0484
_diffrn_reflns_limit_h_max 10
_diffrn_reflns_limit_h_min -10
_diffrn_reflns_limit_k_max 19
_diffrn_reflns_limit_k_min -17
_diffrn_reflns_limit_l_max 20
_diffrn_reflns_limit_l_min -22
_diffrn_reflns_number 12791
_diffrn_reflns_theta_max 28.33
_diffrn_reflns_theta_min 1.41
_exptl_absorpt_coefficient_mu 6.639
_exptl_crystal_colour 'Dark Red'
_exptl_crystal_density_diffrn 1.985
_exptl_crystal_description Plate
_exptl_crystal_F_000 1136
_exptl_crystal_size_max .15
_exptl_crystal_size_mid .1
_exptl_crystal_size_min .05
_refine_diff_density_max 1.950
_refine_diff_density_min -2.471
_refine_diff_density_rms 0.275
_refine_ls_extinction_method none
_refine_ls_goodness_of_fit_all 1.158
_refine_ls_goodness_of_fit_obs 1.175
_refine_ls_matrix_type full
_refine_ls_number_parameters 311
_refine_ls_number_reflns 8769
_refine_ls_number_restraints 0
_refine_ls_restrained_S_all 1.158
_refine_ls_restrained_S_obs 1.175
_refine_ls_R_factor_all 0.0547
_refine_ls_R_factor_obs 0.0540
_refine_ls_shift/esd_max 0.001
_refine_ls_shift/esd_mean 0.000
_refine_ls_structure_factor_coef Fsqd
_refine_ls_weighting_details 'w=1/[\s^2^(Fo^2^)+(0.0123P)^2^+60.2166P] where P=(Fo^2^+2Fc^2^)/3'
_refine_ls_weighting_scheme calc
_refine_ls_wR_factor_all 0.1146
_refine_ls_wR_factor_obs 0.1085
_reflns_number_observed 7778
_reflns_number_total 8769
_reflns_observed_criterion >2sigma(I)
_cod_data_source_file bc050040ysi20050214_022206.cif
_cod_data_source_block compound_9
_cod_depositor_comments
;
The following automatic conversions were performed:

'_symmetry_cell_setting' value 'Triclinic' changed to 'triclinic'
according to /home/saulius/struct/CIF-dictionaries/cif_core.dic
dictionary named 'cif_core.dic' version 2.4.1 from 2010-06-29.

Automatic conversion script
Id: cif_fix_values 1715 2011-07-08 13:25:40Z adriana 

The following automatic conversions were performed:

'_refine_ls_weighting_scheme' value 'calc
w=1/[\s^2^(Fo^2^)+(0.0123P)^2^+60.2166P] where P=(Fo^2^+2Fc^2^)/3'
was changed to 'calc'. New tag '_refine_ls_weighting_details' was
created. The value of the new tag was set to
'w=1/[\s^2^(Fo^2^)+(0.0123P)^2^+60.2166P] where P=(Fo^2^+2Fc^2^)/3'.

Automatic conversion script
Id: cif_fix_values 3143 2015-03-26 13:38:13Z robertas 
;
_cod_original_sg_symbol_H-M P-1
_cod_original_formula_sum 'C14 H18 N6 S3 Cl Re'
_cod_database_code 1506330

loop_
_symmetry_equiv_pos_as_xyz
'x, y, z'
'-x, -y, -z'

loop_
_atom_site_aniso_label
_atom_site_aniso_U_11
_atom_site_aniso_U_22
_atom_site_aniso_U_33
_atom_site_aniso_U_23
_atom_site_aniso_U_13
_atom_site_aniso_U_12
Re1 0.0131(2) 0.0164(2) 0.0131(2) -0.00454(14) 0.00331(14) -0.00234(14)
Re2 0.0145(2) 0.0158(2) 0.0144(2) -0.00675(14) 0.00306(14) -0.00207(14)
Cl1 0.0289(14) 0.046(2) 0.0186(13) 0.0001(12) 0.0023(10) -0.0139(13)
Cl2 0.023(2) 0.227(7) 0.020(2) -0.010(3) 0.0032(13) -0.019(3)
S1 0.0176(12) 0.0224(13) 0.0247(13) -0.0089(10) -0.0026(10) 0.0009(10)
S2 0.0148(11) 0.0200(12) 0.0231(13) -0.0045(10) -0.0007(9) -0.0030(9)
S3 0.0168(12) 0.0222(12) 0.0198(12) -0.0064(10) 0.0019(9) 0.0019(10)
S4 0.0174(12) 0.0189(12) 0.0202(12) -0.0085(10) 0.0002(9) 0.0022(9)
S5 0.0150(11) 0.0200(12) 0.0210(12) -0.0069(10) 0.0047(9) -0.0031(9)
S6 0.0163(11) 0.0217(12) 0.0203(12) -0.0076(10) 0.0011(9) -0.0024(9)
N1 0.008(4) 0.022(4) 0.025(5) -0.013(4) 0.006(3) -0.002(3)
N2 0.022(4) 0.025(5) 0.015(4) -0.004(3) 0.004(3) -0.003(4)
N3 0.023(5) 0.027(5) 0.014(4) -0.006(4) 0.009(3) 0.006(4)
N4 0.016(4) 0.024(4) 0.017(4) -0.008(3) 0.004(3) -0.007(3)
N5 0.024(4) 0.016(4) 0.018(4) -0.010(3) 0.004(3) -0.003(3)
N6 0.018(4) 0.019(4) 0.014(4) 0.002(3) 0.002(3) -0.003(3)
N7 0.011(4) 0.021(4) 0.013(4) -0.002(3) 0.005(3) -0.005(3)
N8 0.025(5) 0.027(5) 0.018(4) -0.017(4) 0.005(4) 0.000(4)
N9 0.027(5) 0.023(4) 0.004(4) -0.003(3) 0.006(3) -0.002(4)
N10 0.018(4) 0.024(4) 0.011(4) -0.003(3) 0.003(3) -0.003(3)
N11 0.024(5) 0.020(4) 0.026(5) -0.015(4) 0.009(4) -0.009(4)
N12 0.017(4) 0.013(4) 0.016(4) -0.004(3) 0.006(3) -0.001(3)

loop_
_atom_site_label
_atom_site_type_symbol
_atom_site_fract_x
_atom_site_fract_y
_atom_site_fract_z
_atom_site_U_iso_or_equiv
_atom_site_thermal_displace_type
_atom_site_occupancy
_atom_site_calc_flag
_atom_site_refinement_flags
Re1 Re 0.88507(5) 0.82303(3) 0.21777(2) 0.01431(10) Uani 1 d .
Re2 Re 0.40275(5) 0.33385(3) 0.21718(2) 0.01484(10) Uani 1 d .
Cl1 Cl 0.4291(4) 0.3787(2) 0.6263(2) 0.0310(6) Uani 1 d .
Cl2 Cl 0.9787(5) 0.8018(5) 0.5983(2) 0.091(2) Uani 1 d .
S1 S 0.6737(3) 0.9411(2) 0.1738(2) 0.0212(5) Uani 1 d .
S2 S 1.0297(3) 0.9656(2) 0.1942(2) 0.0192(5) Uani 1 d .
S3 S 1.1714(3) 0.7614(2) 0.2175(2) 0.0199(5) Uani 1 d .
S4 S 0.6828(3) 0.2669(2) 0.2364(2) 0.0188(5) Uani 1 d .
S5 S 0.5790(3) 0.4563(2) 0.1561(2) 0.0187(5) Uani 1 d .
S6 S 0.2031(3) 0.4379(2) 0.1478(2) 0.0192(5) Uani 1 d .
N1 N 0.8385(10) 0.8217(6) 0.3218(5) 0.018(2) Uani 1 d .
N2 N 0.8254(11) 0.8094(6) 0.3981(5) 0.021(2) Uani 1 d .
N3 N 0.6648(12) 0.8258(6) 0.5177(5) 0.023(2) Uani 1 d .
N4 N 0.7784(10) 0.7089(6) 0.2158(5) 0.019(2) Uani 1 d .
N5 N 0.7798(11) 0.6661(6) 0.1528(5) 0.019(2) Uani 1 d .
N6 N 0.9253(11) 0.7931(6) 0.0974(5) 0.017(2) Uani 1 d .
N7 N 0.3658(10) 0.3694(6) 0.3137(5) 0.015(2) Uani 1 d .
N8 N 0.3547(12) 0.3805(6) 0.3866(5) 0.023(2) Uani 1 d .
N9 N 0.2722(11) 0.4808(6) 0.4810(5) 0.019(2) Uani 1 d .
N10 N 0.2627(11) 0.2294(6) 0.2434(5) 0.018(2) Uani 1 d .
N11 N 0.2508(11) 0.1663(6) 0.1971(6) 0.023(2) Uani 1 d .
N12 N 0.4416(10) 0.2562(6) 0.1168(5) 0.016(2) Uani 1 d .
C1 C 0.6715(13) 0.8378(7) 0.4368(7) 0.022(2) Uiso 1 d .
C2 C 0.5295(17) 0.8809(9) 0.4031(9) 0.037(3) Uiso 1 d .
H2A H 0.5321(17) 0.8951(9) 0.3480(9) 0.044 Uiso 1 calc R
C3 C 0.3849(20) 0.9023(11) 0.4529(9) 0.046(3) Uiso 1 d .
H3A H 0.2894(20) 0.9300(11) 0.4307(9) 0.055 Uiso 1 calc R
H3B H 0.7551(12) 0.8055(6) 0.5387(5) 0.027 Uiso 1 calc R
C4 C 0.3803(18) 0.8828(10) 0.5361(9) 0.039(3) Uiso 1 d .
H4A H 0.2823(18) 0.8958(10) 0.5694(9) 0.047 Uiso 1 calc R
H4B H 0.7267(10) 0.6853(6) 0.2599(5) 0.023 Uiso 1 calc R
C5 C 0.5232(15) 0.8443(8) 0.5671(7) 0.028(2) Uiso 1 d .
H5A H 0.5234(15) 0.8306(8) 0.6221(7) 0.033 Uiso 1 calc R
C6 C 0.8670(13) 0.7106(7) 0.0880(6) 0.018(2) Uiso 1 d .
C7 C 0.8926(14) 0.6734(8) 0.0150(7) 0.025(2) Uiso 1 d .
H7A H 0.8506(14) 0.6181(8) 0.0100(7) 0.030 Uiso 1 calc R
C8 C 0.9821(14) 0.7214(8) -0.0493(7) 0.023(2) Uiso 1 d .
H8A H 1.0051(14) 0.6976(8) -0.0980(7) 0.028 Uiso 1 calc R
C9 C 1.0375(14) 0.8063(8) -0.0402(7) 0.026(2) Uiso 1 d .
H9A H 1.0937(14) 0.8403(8) -0.0836(7) 0.031 Uiso 1 calc R
H9B H 0.3330(11) 0.4426(6) 0.5112(5) 0.023 Uiso 1 calc R
C10 C 1.0093(14) 0.8395(8) 0.0326(7) 0.024(2) Uiso 1 d .
H10A H 1.0489(14) 0.8954(8) 0.0377(7) 0.029 Uiso 1 calc R
H10B H 0.2042(11) 0.2249(6) 0.2894(5) 0.022 Uiso 1 calc R
C11 C 0.7068(15) 1.0428(8) 0.2207(7) 0.027(2) Uiso 1 d .
H11A H 0.6951(15) 1.0976(8) 0.1818(7) 0.033 Uiso 1 calc R
H11B H 0.6192(15) 1.0503(8) 0.2646(7) 0.033 Uiso 1 calc R
C12 C 0.8790(13) 1.0380(7) 0.2530(6) 0.020(2) Uiso 1 d .
H12A H 0.8704(13) 1.0119(7) 0.3088(6) 0.025 Uiso 1 calc R
H12B H 0.9142(13) 1.0999(7) 0.2487(6) 0.025 Uiso 1 calc R
C13 C 1.2079(14) 0.9386(8) 0.2531(7) 0.024(2) Uiso 1 d .
H13A H 1.3090(14) 0.9553(8) 0.2198(7) 0.028 Uiso 1 calc R
H13B H 1.1903(14) 0.9755(8) 0.2973(7) 0.028 Uiso 1 calc R
C14 C 1.2303(14) 0.8358(8) 0.2857(7) 0.025(2) Uiso 1 d .
H14A H 1.1623(14) 0.8257(8) 0.3368(7) 0.030 Uiso 1 calc R
H14B H 1.3463(14) 0.8183(8) 0.2945(7) 0.030 Uiso 1 calc R
C15 C 0.2582(13) 0.4608(7) 0.4072(6) 0.019(2) Uiso 1 d .
C16 C 0.1509(13) 0.5185(7) 0.3596(7) 0.021(2) Uiso 1 d .
H16A H 0.1353(13) 0.5039(7) 0.3097(7) 0.026 Uiso 1 calc R
C17 C 0.0665(16) 0.5994(9) 0.3884(8) 0.031(3) Uiso 1 d .
H17A H -0.0064(16) 0.6387(9) 0.3580(8) 0.037 Uiso 1 calc R
C18 C 0.0937(15) 0.6201(9) 0.4640(7) 0.030(3) Uiso 1 d .
H18A H 0.0439(15) 0.6749(9) 0.4827(7) 0.036 Uiso 1 calc R
C19 C 0.1938(13) 0.5589(7) 0.5092(7) 0.023(2) Uiso 1 d .
H19A H 0.2087(13) 0.5708(7) 0.5600(7) 0.027 Uiso 1 calc R
C20 C 0.3533(13) 0.1804(7) 0.1284(6) 0.020(2) Uiso 1 d .
C21 C 0.3643(13) 0.1201(8) 0.0690(7) 0.022(2) Uiso 1 d .
H21A H 0.3041(13) 0.0685(8) 0.0774(7) 0.027 Uiso 1 calc R
C22 C 0.4660(14) 0.1394(8) -0.0013(7) 0.025(2) Uiso 1 d .
H22A H 0.4731(14) 0.1016(8) -0.0416(7) 0.030 Uiso 1 calc R
C23 C 0.5583(15) 0.2160(8) -0.0116(7) 0.027(2) Uiso 1 d .
H23A H 0.6291(15) 0.2288(8) -0.0584(7) 0.032 Uiso 1 calc R
C24 C 0.5440(13) 0.2723(7) 0.0479(6) 0.021(2) Uiso 1 d .
H24A H 0.6064(13) 0.3229(7) 0.0407(6) 0.025 Uiso 1 calc R
C25 C 0.7522(15) 0.3624(8) 0.2776(7) 0.028(2) Uiso 1 d .
H25A H 0.6874(15) 0.3692(8) 0.3289(7) 0.034 Uiso 1 calc R
H25B H 0.8684(15) 0.3469(8) 0.2868(7) 0.034 Uiso 1 calc R
C26 C 0.7360(14) 0.4540(8) 0.2249(7) 0.026(2) Uiso 1 d .
H26A H 0.8433(14) 0.4645(8) 0.1945(7) 0.032 Uiso 1 calc R
H26B H 0.7047(14) 0.5037(8) 0.2580(7) 0.032 Uiso 1 calc R
C27 C 0.2885(15) 0.5506(8) 0.1233(7) 0.027(2) Uiso 1 d .
H27A H 0.3255(15) 0.5598(8) 0.0665(7) 0.032 Uiso 1 calc R
H27B H 0.1998(15) 0.5993(8) 0.1346(7) 0.032 Uiso 1 calc R
C28 C 0.4352(14) 0.5604(8) 0.1693(7) 0.024(2) Uiso 1 d .
H28A H 0.3973(14) 0.5635(8) 0.2254(7) 0.029 Uiso 1 calc R
H28B H 0.4886(14) 0.6159(8) 0.1475(7) 0.029 Uiso 1 calc R

loop_
_atom_type_symbol
_atom_type_description
_atom_type_scat_dispersion_real
_atom_type_scat_dispersion_imag
_atom_type_scat_source
C C 0.0033 0.0016 'International Tables Vol C Tables 4.2.6.8 and 6.1.1.4'
H H 0.0000 0.0000 'International Tables Vol C Tables 4.2.6.8 and 6.1.1.4'
N N 0.0061 0.0033 'International Tables Vol C Tables 4.2.6.8 and 6.1.1.4'
S S 0.1246 0.1234 'International Tables Vol C Tables 4.2.6.8 and 6.1.1.4'
Re Re -1.0185 7.2310 'International Tables Vol C Tables 4.2.6.8 and 6.1.1.4'
Cl Cl 0.1484 0.1585 'International Tables Vol C Tables 4.2.6.8 and 6.1.1.4'

loop_
_geom_angle_atom_site_label_1
_geom_angle_atom_site_label_2
_geom_angle_atom_site_label_3
_geom_angle
N1 Re1 N4 93.8(4)
N1 Re1 N6 166.9(4)
N4 Re1 N6 73.4(3)
N1 Re1 S3 97.1(3)
N4 Re1 S3 100.7(3)
N6 Re1 S3 82.7(2)
N1 Re1 S1 99.8(3)
N4 Re1 S1 101.6(3)
N6 Re1 S1 86.0(2)
S3 Re1 S1 150.93(9)
N1 Re1 S2 96.5(3)
N4 Re1 S2 169.8(3)
N6 Re1 S2 96.3(2)
S3 Re1 S2 78.06(9)
S1 Re1 S2 76.65(9)
N7 Re2 N10 95.0(3)
N7 Re2 N12 165.3(3)
N10 Re2 N12 72.6(3)
N7 Re2 S6 101.7(3)
N10 Re2 S6 96.0(3)
N12 Re2 S6 87.9(2)
N7 Re2 S4 92.8(3)
N10 Re2 S4 105.4(3)
N12 Re2 S4 83.1(2)
S6 Re2 S4 153.01(9)
N7 Re2 S5 96.7(3)
N10 Re2 S5 168.1(3)
N12 Re2 S5 96.0(2)
S6 Re2 S5 79.84(9)
S4 Re2 S5 75.88(9)
C11 S1 Re1 104.3(4)
C12 S2 C13 104.3(5)
C12 S2 Re1 98.5(3)
C13 S2 Re1 104.8(4)
C14 S3 Re1 97.6(4)
C25 S4 Re2 98.5(4)
C28 S5 C26 106.3(5)
C28 S5 Re2 101.2(4)
C26 S5 Re2 104.7(4)
C27 S6 Re2 107.3(4)
N2 N1 Re1 170.1(8)
N1 N2 C1 116.0(9)
C5 N3 C1 123.4(10)
N5 N4 Re1 125.5(7)
N4 N5 C6 110.7(8)
C10 N6 C6 117.8(9)
C10 N6 Re1 129.1(7)
C6 N6 Re1 112.9(6)
N8 N7 Re2 169.3(8)
N7 N8 C15 115.2(10)
C15 N9 C19 122.2(10)
N11 N10 Re2 126.1(7)
N10 N11 C20 110.3(8)
C24 N12 C20 119.0(9)
C24 N12 Re2 128.0(7)
C20 N12 Re2 113.0(6)
N3 C1 N2 114.0(10)
N3 C1 C2 117.8(11)
N2 C1 C2 128.1(11)
C3 C2 C1 119.1(13)
C2 C3 C4 121.0(15)
C5 C4 C3 118.3(14)
N3 C5 C4 120.1(12)
N5 C6 N6 117.2(9)
N5 C6 C7 120.2(9)
N6 C6 C7 122.6(9)
C8 C7 C6 118.0(10)
C7 C8 C9 119.2(11)
C10 C9 C8 120.4(11)
N6 C10 C9 121.9(10)
C12 C11 S1 115.2(8)
C11 C12 S2 108.2(7)
C14 C13 S2 111.7(7)
C13 C14 S3 112.3(8)
N9 C15 N8 114.5(9)
N9 C15 C16 119.6(10)
N8 C15 C16 126.0(10)
C15 C16 C17 118.8(10)
C16 C17 C18 119.3(12)
C19 C18 C17 119.1(12)
N9 C19 C18 120.8(11)
N11 C20 N12 118.0(9)
N11 C20 C21 120.8(9)
N12 C20 C21 121.1(9)
C22 C21 C20 118.7(10)
C21 C22 C23 119.6(11)
C24 C23 C22 119.6(11)
N12 C24 C23 121.9(10)
C26 C25 S4 113.9(8)
C25 C26 S5 111.4(8)
C28 C27 S6 114.1(8)
C27 C28 S5 104.8(8)

loop_
_geom_bond_atom_site_label_1
_geom_bond_atom_site_label_2
_geom_bond_distance
Re1 N1 1.760(9)
Re1 N4 1.972(8)
Re1 N6 2.129(8)
Re1 S3 2.389(3)
Re1 S1 2.398(3)
Re1 S2 2.469(2)
Re2 N7 1.768(8)
Re2 N10 1.976(8)
Re2 N12 2.147(8)
Re2 S6 2.397(3)
Re2 S4 2.408(3)
Re2 S5 2.454(2)
S1 C11 1.841(12)
S2 C12 1.811(11)
S2 C13 1.838(12)
S3 C14 1.833(11)
S4 C25 1.820(12)
S5 C28 1.824(11)
S5 C26 1.833(12)
S6 C27 1.835(12)
N1 N2 1.276(12)
N2 C1 1.380(14)
N3 C5 1.354(14)
N3 C1 1.358(14)
N4 N5 1.311(11)
N5 C6 1.359(13)
N6 C10 1.359(13)
N6 C6 1.381(13)
N7 N8 1.264(12)
N8 C15 1.391(13)
N9 C15 1.348(13)
N9 C19 1.355(14)
N10 N11 1.312(12)
N11 C20 1.349(13)
N12 C24 1.355(13)
N12 C20 1.367(12)
C1 C2 1.40(2)
C2 C3 1.38(2)
C3 C4 1.40(2)
C4 C5 1.36(2)
C6 C7 1.405(15)
C7 C8 1.39(2)
C8 C9 1.402(15)
C9 C10 1.37(2)
C11 C12 1.56(2)
C13 C14 1.526(15)
C15 C16 1.395(15)
C16 C17 1.41(2)
C17 C18 1.41(2)
C18 C19 1.36(2)
C20 C21 1.416(15)
C21 C22 1.376(15)
C22 C23 1.40(2)
C23 C24 1.38(2)
C25 C26 1.51(2)
C27 C28 1.54(2)
